data_2002112
loop_
_publ_author_name
'Marsh, R. E.'
'Schaefer, W. P.'
'Kephart, S. E.'
'Myers, A. G.'

_publ_section_title
;
 Structure of a <i>syn</i>-aldol addition product of benzaldehyde and a
 prolinol-derived <i>O</i>-silacyclopentyl ketene
 <i>N</i>,<i>O</i>-acetal
;
_journal_issue 1
_journal_name_full 'Acta Crystallographica Section C'
_journal_page_first 185
_journal_page_last 188
_journal_paper_doi 10.1107/S0108270192008825
_journal_volume 49
_journal_year 1993
_chemical_formula_sum 'C19 H27 N O3 Si'
_chemical_formula_weight 345.50
_space_group_crystal_system monoclinic
_space_group_IT_number 4
_space_group_name_Hall 'P 2yb'
_space_group_name_H-M_alt 'P 1 21 1'
_atom_type_scat_source 'Cromer & Waber (1974)'
_cell_angle_alpha 90
_cell_angle_beta 104.06(2)
_cell_angle_gamma 90
_cell_formula_units_Z 2
_cell_length_a 6.410(2)
_cell_length_b 15.438(2)
_cell_length_c 9.808(2)
_cell_measurement_reflns_used 25
_cell_measurement_temperature 295
_cell_measurement_theta_max 16
_cell_measurement_theta_min 6
_cell_volume 941.5(4)
_diffrn_measurement_device 'Enraf-Nonius CAD-4'
_diffrn_measurement_method \q-2\q
_diffrn_radiation_type 'Mo K\a'
_diffrn_radiation_wavelength 0.71073
_diffrn_reflns_av_R_equivalents '0.033 for 1384 reflections with 2 observations'
_diffrn_reflns_limit_h_max 7
_diffrn_reflns_limit_h_min -7
_diffrn_reflns_limit_k_max 18
_diffrn_reflns_limit_k_min -18
_diffrn_reflns_limit_l_max 11
_diffrn_reflns_limit_l_min 0
_diffrn_reflns_number 3582
_diffrn_reflns_theta_max 25
_diffrn_standards_decay_% within_counting_statistics
_diffrn_standards_interval_time 150
_diffrn_standards_number 3
_exptl_absorpt_coefficient_mu 0.14
_exptl_absorpt_correction_type none
_exptl_crystal_colour colorless
_exptl_crystal_density_diffrn 1.22
_exptl_crystal_description 'triangular prism'
_exptl_crystal_size_max 0.44
_exptl_crystal_size_mid 0.24
_exptl_crystal_size_min 0.24
_refine_diff_density_max 0.35
_refine_diff_density_min -0.28
_refine_ls_extinction_coef 1.2E-6(4)_(secondary)
_refine_ls_extinction_method 'Larson (1967)'
_refine_ls_goodness_of_fit_obs 1.75
_refine_ls_hydrogen_treatment noref
_refine_ls_number_parameters 217
_refine_ls_number_reflns 1728
_refine_ls_R_factor_obs
;    0.055 for reflections with F~o~^2^>0, 0.043 for
     reflections with F~o~^2^>3\s(F~o~^2^)
;
_refine_ls_shift/esd_max 0.14
_refine_ls_structure_factor_coef Fsqd
_refine_ls_weighting_details 'w = 1/[\s^2^(F~o~^2^)]'
_refine_ls_weighting_scheme calc
_refine_ls_wR_factor_obs '0.007, 0.006'
_reflns_number_observed 1728
_reflns_number_total 1728
_reflns_observed_criterion F~o~^2^>3\s(F~o~^2^)
_cod_data_source_file st1017.cif
_cod_data_source_block st1017_structure_1_of_1
_cod_depositor_comments
;
The following automatic conversions were performed:

'_refine_ls_weighting_scheme' value '1/[\s^2^(F~o~^2^)]' was changed
to 'calc'. New tag '_refine_ls_weighting_details' was created. The
value of the new tag was set to 'w = 1/[\s^2^(F~o~^2^)]'.

Automatic conversion script
Id: cif_fix_values 3143 2015-03-26 13:38:13Z robertas 
;
_cod_original_cell_volume 941.5(3)
_cod_database_code 2002112

loop_
_space_group_symop_id
_space_group_symop_operation_xyz
1 x,y,z
2 -x,y+1/2,-z

loop_
_atom_site_label
_atom_site_fract_x
_atom_site_fract_y
_atom_site_fract_z
_atom_site_U_iso_or_equiv
Si .1889(2) .5000 .38120(10) .0492(3)
O1 .2255(4) .3970(2) .3560(3) .0498(7)
O2 .3040(5) .5318(2) .5408(3) .0670(9)
C1 .4262(6) .3527(3) .3867(4) .0448(10)
C2 .4719(6) .3160(3) .2539(4) .0445(9)
C3 .6718(7) .2829(3) .2572(5) .0579(12)
C4 .7147(8) .2472(3) .1375(6) .0705(14)
C5 .5594(9) .2442(3) .0139(6) .0713(15)
C6 .3614(8) .2778(3) .0098(5) .0677(14)
C7 .3153(7) .3140(5) .1277(5) .0554(11)
C8 .4202(6) .2816(3) .4978(4) .0491(10)
C9 .2794(8) .2057(3) .4391(5) .0645(13)
C10 .3390(7) .3267(3) .6131(5) .0517(11)
O3 .1569(5) .3181(2) .6260(3) .0652(8)
N .4759(6) .3849(3) .6939(4) .0541(9)
C11 .7113(8) .3890(5) .7140(6) .0957(19)
C12 .7756(10) .4441(6) .8460(7) .125(3)
C13 .5964(11) .5061(5) .8377(6) .111(2)
C14 .3945(8) .4551(4) .7663(5) .0709(14)
C15 .2293(8) .5092(4) .6619(5) .0724(14)
C16 -.1024(7) .5212(3) .3208(5) .0625(13)
C17 -.1143(8) .5963(4) .2206(6) .0838(16)
C18 .0665(11) .5995(5) .1573(8) .121(2)
C19 .2796(7) .5729(3) .2575(5) .0623(13)
H1 .5410 .3911 .4254 ?
H3 .7815 .2839 .3425 ?
H4 .8548 .2258 .1408 ?
H5 .5884 .2184 -.0669 ?
H6 .2518 .2768 -.0756 ?
H7 .1770 .3375 .1230 ?
H8 .5595 .2572 .5322 ?
H9A .3246 .1824 .3610 ?
H9B .2929 .1621 .5096 ?
H9C .1347 .2238 .4101 ?
H11A .7486 .4176 .6391 ?
H11B .7730 .3336 .7285 ?
H12A .9083 .4717 .8515 ?
H12B .7907 .4071 .9285 ?
H13A .6160 .5547 .7814 ?
H13B .5894 .5255 .9276 ?
H14 .3196 .4365 .8331 ?
H15A .2010 .5602 .7079 ?
H15B .1010 .4760 .6336 ?
H16A -.1621 .5364 .3981 ?
H16B -.1768 .4726 .2738 ?
H17A -.1123 .6495 .2732 ?
H17B -.2450 .5936 .1511 ?
H18A .0806 .6536 .1187 ?
H18B .0384 .5568 .0795 ?
H19A .3488 .6228 .3038 ?
H19B .3717 .5440 .2104 ?

loop_
_geom_angle_atom_site_label_1
_geom_angle_atom_site_label_2
_geom_angle_atom_site_label_3
_geom_angle
_geom_angle_publ_flag
O2 Si O1 112.9(2) yes
C16 Si O1 107.1(2) yes
C19 Si O1 114.4(2) yes
C16 Si O2 116.1(2) yes
C19 Si O2 107.8(2) yes
C19 Si C16 97.8(2) yes
C1 O1 Si 126.2(2) yes
C15 O2 Si 123.9(3) yes
C2 C1 O1 110.6(3) yes
C8 C1 O1 108.2(3) yes
C8 C1 C2 112.4(3) yes
C3 C2 C1 119.6(4) yes
C7 C2 C1 121.7(4) yes
C7 C2 C3 118.7(4) yes
C4 C3 C2 120.3(4) yes
C5 C4 C3 120.9(5) yes
C6 C5 C4 118.9(5) yes
C7 C6 C5 121.2(5) yes
C6 C7 C2 120.0(4) yes
C9 C8 C1 113.3(3) yes
C10 C8 C1 105.5(3) yes
C10 C8 C9 111.0(4) yes
O3 C10 C8 122.6(4) yes
N C10 C8 116.3(4) yes
N C10 O3 120.8(4) yes
C11 N C10 126.8(4) yes
C14 N C10 121.0(4) yes
C14 N C11 112.2(4) yes
C12 C11 N 101.3(5) yes
C13 C12 C11 105.5(6) yes
C14 C13 C12 104.5(5) yes
C13 C14 N 104.0(4) yes
C15 C14 N 110.5(4) yes
C15 C14 C13 113.3(5) yes
C14 C15 O2 111.9(4) yes
C17 C16 Si 103.4(3) yes
C18 C17 C16 112.8(5) yes
C19 C18 C17 113.5(6) yes
C18 C19 Si 102.2(4) yes

loop_
_geom_bond_atom_site_label_1
_geom_bond_atom_site_label_2
_geom_bond_distance
_geom_bond_publ_flag
Si O1 1.636(3) yes
Si O2 1.635(3) yes
Si C16 1.846(5) yes
Si C19 1.849(5) yes
O1 C1 1.423(5) yes
O2 C15 1.427(6) yes
C1 C2 1.513(6) yes
C1 C8 1.555(6) yes
C2 C3 1.373(6) yes
C2 C7 1.392(6) yes
C3 C4 1.383(7) yes
C4 C5 1.370(8) yes
C5 C6 1.363(7) yes
C6 C7 1.378(7) yes
C8 C9 1.505(6) yes
C8 C10 1.523(6) yes
C10 O3 1.211(5) yes
C10 N 1.366(6) yes
N C11 1.475(7) yes
N C14 1.460(6) yes
C11 C12 1.520(10) yes
C12 C13 1.482(10) yes
C13 C14 1.531(9) yes
C14 C15 1.530(7) yes
C16 C17 1.510(7) yes
C17 C18 1.442(9) yes
C18 C19 1.533(9) yes
